data_4517718
loop_
_publ_author_name
'Zhang, Xin'
'Wu, Song-Bai'
'Leng, Xuebing'
'Chung, Lung Wa'
'Liu, Guixia'
'Huang, Zheng'

_publ_section_title
;
 N-Bridged Pincer Iridium Complexes for Highly Efficient Alkane
 Dehydrogenation and the Relevant Linker Effects
;
_journal_name_full 'ACS Catalysis'
_journal_page_first 6475
_journal_page_last 6487
_journal_paper_doi 10.1021/acscatal.0c00539
_journal_year 2020
_chemical_formula_moiety 'C20 H37 Ir O2 P2 S0.99'
_chemical_formula_sum 'C20 H37 Ir O2 P2 S0.99'
_chemical_formula_weight 595.37
_space_group_crystal_system monoclinic
_space_group_IT_number 14
_space_group_name_Hall '-P 2ybc'
_space_group_name_H-M_alt 'P 1 21/c 1'
_atom_sites_solution_hydrogens geom
_audit_creation_date 2020-05-09
_audit_creation_method
;
Olex2 1.2
(compiled 2018.05.29 svn.r3508 for OlexSys, GUI svn.r5506)
;
_cell_angle_alpha 90
_cell_angle_beta 92.063(11)
_cell_angle_gamma 90
_cell_formula_units_Z 4
_cell_length_a 19.059(13)
_cell_length_b 8.033(5)
_cell_length_c 16.181(11)
_cell_measurement_reflns_used 1915
_cell_measurement_temperature 296(2)
_cell_measurement_theta_max 19.81
_cell_measurement_theta_min 2.52
_cell_volume 2476(3)
_computing_cell_refinement 'SAINT v7.68A (Bruker, 2009)'
_computing_data_reduction 'SAINT v7.68A (Bruker, 2009)'
_computing_molecular_graphics 'Olex2 (Dolomanov et al., 2009)'
_computing_publication_material 'Olex2 (Dolomanov et al., 2009)'
_computing_structure_refinement 'ShelXL (Sheldrick, 2015)'
_computing_structure_solution 'SHELXT 2014/5 (Sheldrick, 2014)'
_diffrn_ambient_temperature 296.15
_diffrn_measured_fraction_theta_full 0.995
_diffrn_measured_fraction_theta_max 0.920
_diffrn_measurement_device_type 'Bruker APEX-II CCD'
_diffrn_measurement_method '\f and \w scans'
_diffrn_radiation_monochromator graphite
_diffrn_radiation_type MoK\a
_diffrn_radiation_wavelength 0.71073
_diffrn_reflns_av_R_equivalents 0.1161
_diffrn_reflns_av_unetI/netI 0.1101
_diffrn_reflns_Laue_measured_fraction_full 0.995
_diffrn_reflns_Laue_measured_fraction_max 0.920
_diffrn_reflns_limit_h_max 22
_diffrn_reflns_limit_h_min -20
_diffrn_reflns_limit_k_max 9
_diffrn_reflns_limit_k_min -9
_diffrn_reflns_limit_l_max 19
_diffrn_reflns_limit_l_min -19
_diffrn_reflns_number 16192
_diffrn_reflns_point_group_measured_fraction_full 0.995
_diffrn_reflns_point_group_measured_fraction_max 0.920
_diffrn_reflns_theta_full 25.049
_diffrn_reflns_theta_max 25.049
_diffrn_reflns_theta_min 1.069
_diffrn_standards_number 0
_exptl_absorpt_coefficient_mu 5.616
_exptl_absorpt_correction_T_max 0.7456
_exptl_absorpt_correction_T_min 0.4971
_exptl_absorpt_correction_type multi-scan
_exptl_absorpt_process_details
'SADABS-2008/1 (Bruker,2008) was used for absorption correction. wR2(int) was 0.1053 before and 0.0668 after correction. The Ratio of minimum to maximum transmission is 0.6667. The \l/2 correction factor is 0.0015.'
_exptl_crystal_colour red
_exptl_crystal_density_diffrn 1.597
_exptl_crystal_description plate
_exptl_crystal_F_000 1183
_exptl_crystal_size_max 0.1
_exptl_crystal_size_mid 0.06
_exptl_crystal_size_min 0.01
_refine_diff_density_max 8.069
_refine_diff_density_min -1.733
_refine_diff_density_rms 0.258
_refine_ls_extinction_method none
_refine_ls_goodness_of_fit_ref 1.162
_refine_ls_hydrogen_treatment constr
_refine_ls_matrix_type full
_refine_ls_number_parameters 276
_refine_ls_number_reflns 4342
_refine_ls_number_restraints 64
_refine_ls_restrained_S_all 1.155
_refine_ls_R_factor_all 0.1561
_refine_ls_R_factor_gt 0.1095
_refine_ls_shift/su_max 0.000
_refine_ls_shift/su_mean 0.000
_refine_ls_structure_factor_coef Fsqd
_refine_ls_weighting_details 'w=1/[\s^2^(Fo^2^)+(0.0959P)^2^+65.4625P] where P=(Fo^2^+2Fc^2^)/3'
_refine_ls_weighting_scheme calc
_refine_ls_wR_factor_gt 0.2384
_refine_ls_wR_factor_ref 0.2608
_reflns_Friedel_coverage 0.000
_reflns_number_gt 2844
_reflns_number_total 4342
_reflns_threshold_expression 'I > 2\s(I)'
_cod_data_source_file cs0c00539_si_020.cif
_cod_data_source_block dm19029
_cod_depositor_comments 'Adding full bibliography for 4517711--4517721.cif.'
_cod_database_code 4517718
_shelx_shelxl_version_number 2016/6
_shelx_space_group_comment
;
The symmetry employed for this shelxl refinement is uniquely defined
by the following loop, which should always be used as a source of
symmetry information in preference to the above space-group names.
They are only intended as comments.
;
_shelx_estimated_absorpt_t_max 0.946
_shelx_estimated_absorpt_t_min 0.604
_olex2_refinement_description
;
1. Twinned data refinement
 Scales: 0.930(8)
 0.070(8)
2. Fixed Uiso
 At 1.2 times of:
  All C(H) groups
 At 1.5 times of:
  All C(H,H,H) groups
3. Restrained distances
 S1-C20 = S1-C19 = S1A-C19A = S1A-C20A
 1.85 with sigma of 0.02
4. Uiso/Uaniso restraints and constraints
S1A \\sim S1: within 2A with sigma of 0.01 and sigma for terminal atoms of 0.02
S1 \\sim C19 \\sim C20: within 2A with sigma of 0.01 and sigma for terminal
atoms of 0.02
S1A \\sim C20A \\sim C19A: within 2A with sigma of 0.01 and sigma for terminal
atoms of 0.02
Uanis(C7) \\sim Ueq: with sigma of 0.005 and sigma for terminal atoms of 0.01
Uanis(C19A) \\sim Ueq, Uanis(C20) \\sim Ueq, Uanis(C20A) \\sim Ueq, Uanis(C19)
\\sim Ueq: with sigma of 0.005 and sigma for terminal atoms of 0.01
5. Others
 Sof(C20A)=Sof(H20D)=Sof(H20E)=Sof(H20F)=Sof(C19A)=Sof(H19D)=Sof(H19E)=
 Sof(H19F)=1-FVAR(1)
 Sof(C19)=Sof(H19A)=Sof(H19B)=Sof(H19C)=Sof(C20)=Sof(H20A)=Sof(H20B)=Sof(H20C)=
 FVAR(1)
6.a Ternary CH refined with riding coordinates:
 C7(H7), C10(H10), C13(H13), C16(H16)
6.b Me refined with riding coordinates:
 C19(H19A,H19B,H19C), C19A(H19D,H19E,H19F)
6.c Aromatic/amide H refined with riding coordinates:
 C3(H3), C4(H4), C5(H5)
6.d Idealised Me refined as rotating group:
 C8(H8A,H8B,H8C), C9(H9A,H9B,H9C), C11(H11A,H11B,H11C), C12(H12A,H12B,H12C),
 C14(H14A,H14B,H14C), C15(H15A,H15B,H15C), C17(H17A,H17B,H17C), C18(H18A,H18B,
 H18C), C20(H20A,H20B,H20C), C20A(H20D,H20E,H20F)
;
_olex2_submission_special_instructions 'No special instructions were received'

loop_
_space_group_symop_operation_xyz
'x, y, z'
'-x, y+1/2, -z+1/2'
'-x, -y, -z'
'x, -y-1/2, z-1/2'

loop_
_atom_site_label
_atom_site_type_symbol
_atom_site_fract_x
_atom_site_fract_y
_atom_site_fract_z
_atom_site_U_iso_or_equiv
_atom_site_adp_type
_atom_site_occupancy
_atom_site_site_symmetry_order
_atom_site_calc_flag
_atom_site_refinement_flags_posn
_atom_site_refinement_flags_adp
_atom_site_refinement_flags_occupancy
_atom_site_disorder_assembly
_atom_site_disorder_group
Ir1 Ir 0.25352(7) 0.33301(10) 0.61539(6) 0.0443(3) Uani 1 1 d . . . . .
S1 S 0.2758(5) 0.1240(10) 0.7179(5) 0.056(3) Uani 0.80(2) 1 d D U . A 1
P1 P 0.1360(4) 0.3686(8) 0.5999(4) 0.0512(17) Uani 1 1 d . . . . .
P2 P 0.3691(4) 0.3694(8) 0.5930(4) 0.0485(16) Uani 1 1 d . . . . .
O1 O 0.1229(8) 0.535(2) 0.5365(10) 0.048(4) Uani 1 1 d . . . . .
O2 O 0.3751(9) 0.5341(19) 0.5297(10) 0.055(4) Uani 1 1 d . . . . .
C1 C 0.2481(15) 0.529(2) 0.5334(13) 0.047(6) Uani 1 1 d . . . . .
C2 C 0.1855(13) 0.599(3) 0.5048(15) 0.044(6) Uani 1 1 d . . . . .
C3 C 0.1813(15) 0.731(3) 0.4489(15) 0.051(6) Uani 1 1 d . . . . .
H3 H 0.138264 0.774870 0.430946 0.062 Uiso 1 1 calc R . . . .
C4 C 0.2444(17) 0.794(3) 0.4211(16) 0.061(7) Uani 1 1 d . . . . .
H4 H 0.242751 0.882533 0.384268 0.073 Uiso 1 1 calc R . . . .
C5 C 0.3075(16) 0.732(3) 0.4452(15) 0.057(7) Uani 1 1 d . . . . .
H5 H 0.348410 0.774853 0.423895 0.069 Uiso 1 1 calc R . . . .
C6 C 0.3103(13) 0.599(3) 0.5043(15) 0.043(6) Uani 1 1 d . . . . .
C7 C 0.0816(13) 0.430(3) 0.6830(16) 0.054(7) Uani 1 1 d . U . . .
H7 H 0.079555 0.335492 0.720915 0.065 Uiso 1 1 calc R . . . .
C8 C 0.114(2) 0.577(5) 0.733(2) 0.112(14) Uani 1 1 d . . . . .
H8A H 0.162072 0.551445 0.748917 0.167 Uiso 1 1 calc GR . . . .
H8B H 0.087990 0.595537 0.781867 0.167 Uiso 1 1 calc GR . . . .
H8C H 0.113005 0.676170 0.699762 0.167 Uiso 1 1 calc GR . . . .
C9 C 0.0049(15) 0.477(5) 0.658(2) 0.094(11) Uani 1 1 d . . . . .
H9A H 0.003555 0.586271 0.634934 0.141 Uiso 1 1 calc GR . . . .
H9B H -0.023094 0.473919 0.706542 0.141 Uiso 1 1 calc GR . . . .
H9C H -0.013401 0.397969 0.618443 0.141 Uiso 1 1 calc GR . . . .
C10 C 0.0819(13) 0.215(3) 0.5395(15) 0.049(6) Uani 1 1 d . . . . .
H10 H 0.035368 0.263184 0.527849 0.058 Uiso 1 1 calc R . . . .
C11 C 0.1162(16) 0.180(4) 0.4573(19) 0.076(9) Uani 1 1 d . . . . .
H11A H 0.115151 0.279421 0.424240 0.114 Uiso 1 1 calc GR . . . .
H11B H 0.090961 0.093182 0.428393 0.114 Uiso 1 1 calc GR . . . .
H11C H 0.163986 0.146178 0.467614 0.114 Uiso 1 1 calc GR . . . .
C12 C 0.073(2) 0.056(4) 0.590(2) 0.102(13) Uani 1 1 d . . . . .
H12A H 0.071948 0.083814 0.647622 0.153 Uiso 1 1 calc GR . . . .
H12B H 0.111356 -0.017842 0.580829 0.153 Uiso 1 1 calc GR . . . .
H12C H 0.029590 0.002777 0.573152 0.153 Uiso 1 1 calc GR . . . .
C13 C 0.4176(14) 0.216(3) 0.5329(17) 0.058(7) Uani 1 1 d . . . . .
H13 H 0.463333 0.263945 0.520568 0.070 Uiso 1 1 calc R . . . .
C14 C 0.4305(19) 0.056(4) 0.585(2) 0.105(14) Uani 1 1 d . . . . .
H14A H 0.457507 0.084051 0.634538 0.158 Uiso 1 1 calc GR . . . .
H14B H 0.455786 -0.023279 0.553578 0.158 Uiso 1 1 calc GR . . . .
H14C H 0.386288 0.009895 0.599851 0.158 Uiso 1 1 calc GR . . . .
C15 C 0.3771(18) 0.183(4) 0.4499(19) 0.084(10) Uani 1 1 d . . . . .
H15A H 0.329385 0.153810 0.460463 0.126 Uiso 1 1 calc GR . . . .
H15B H 0.398976 0.092782 0.421489 0.126 Uiso 1 1 calc GR . . . .
H15C H 0.377807 0.281164 0.416258 0.126 Uiso 1 1 calc GR . . . .
C16 C 0.4301(15) 0.431(4) 0.6771(16) 0.061(7) Uani 1 1 d . . . . .
H16 H 0.435113 0.333550 0.713450 0.074 Uiso 1 1 calc R . . . .
C17 C 0.3986(17) 0.570(5) 0.729(2) 0.101(13) Uani 1 1 d . . . . .
H17A H 0.394298 0.669609 0.697028 0.151 Uiso 1 1 calc GR . . . .
H17B H 0.428760 0.590275 0.777160 0.151 Uiso 1 1 calc GR . . . .
H17C H 0.353092 0.536350 0.746824 0.151 Uiso 1 1 calc GR . . . .
C18 C 0.5053(16) 0.478(5) 0.653(2) 0.099(12) Uani 1 1 d . . . . .
H18A H 0.527179 0.384543 0.627623 0.149 Uiso 1 1 calc GR . . . .
H18B H 0.532296 0.510542 0.701575 0.149 Uiso 1 1 calc GR . . . .
H18C H 0.503148 0.569620 0.614616 0.149 Uiso 1 1 calc GR . . . .
C19 C 0.258(2) -0.086(3) 0.675(3) 0.066(9) Uani 0.72(4) 1 d D U P A 1
H19A H 0.288731 -0.106926 0.630616 0.098 Uiso 0.72(4) 1 calc R . P A 1
H19B H 0.265836 -0.167597 0.717693 0.098 Uiso 0.72(4) 1 calc R . P A 1
H19C H 0.210088 -0.091676 0.654837 0.098 Uiso 0.72(4) 1 calc R . P A 1
C20 C 0.2111(18) 0.132(5) 0.800(2) 0.064(9) Uani 0.72(4) 1 d D U P A 1
H20A H 0.215622 0.235105 0.829490 0.095 Uiso 0.72(4) 1 calc GR . P A 1
H20B H 0.219472 0.040889 0.837967 0.095 Uiso 0.72(4) 1 calc GR . P A 1
H20C H 0.164556 0.122438 0.775902 0.095 Uiso 0.72(4) 1 calc GR . P A 1
S1A S 0.216(2) 0.123(4) 0.714(2) 0.054(6) Uani 0.190(17) 1 d D U . A 2
C20A C 0.263(5) 0.175(12) 0.812(4) 0.063(12) Uani 0.28(4) 1 d D U P A 2
H20D H 0.312853 0.166087 0.805860 0.095 Uiso 0.28(4) 1 calc GR . P A 2
H20E H 0.249053 0.099508 0.854667 0.095 Uiso 0.28(4) 1 calc GR . P A 2
H20F H 0.251728 0.286929 0.827970 0.095 Uiso 0.28(4) 1 calc GR . P A 2
C19A C 0.241(6) -0.098(6) 0.701(7) 0.055(12) Uani 0.28(4) 1 d D U P A 2
H19D H 0.219268 -0.140544 0.651123 0.083 Uiso 0.28(4) 1 calc R . P A 2
H19E H 0.290845 -0.107152 0.699019 0.083 Uiso 0.28(4) 1 calc R . P A 2
H19F H 0.224763 -0.160629 0.747505 0.083 Uiso 0.28(4) 1 calc R . P A 2

loop_
_atom_site_aniso_label
_atom_site_aniso_U_11
_atom_site_aniso_U_22
_atom_site_aniso_U_33
_atom_site_aniso_U_23
_atom_site_aniso_U_13
_atom_site_aniso_U_12
Ir1 0.0587(6) 0.0336(5) 0.0408(5) 0.0069(4) 0.0056(4) 0.0014(5)
S1 0.056(5) 0.050(5) 0.062(5) 0.029(4) 0.011(4) 0.004(4)
P1 0.071(5) 0.038(3) 0.046(4) -0.005(3) 0.016(3) -0.009(3)
P2 0.052(4) 0.042(4) 0.051(4) 0.006(3) 0.000(3) 0.003(3)
O1 0.043(10) 0.053(10) 0.049(10) -0.003(8) 0.008(8) 0.004(8)
O2 0.072(12) 0.038(9) 0.056(11) 0.009(8) 0.006(9) -0.005(9)
C1 0.075(17) 0.030(11) 0.037(12) -0.024(10) -0.004(13) -0.003(13)
C2 0.058(16) 0.030(11) 0.046(14) 0.000(11) 0.006(12) 0.017(11)
C3 0.070(18) 0.034(12) 0.049(15) -0.008(11) -0.008(13) 0.002(12)
C4 0.09(2) 0.034(12) 0.057(15) 0.010(11) 0.001(16) -0.001(15)
C5 0.09(2) 0.036(12) 0.045(14) 0.010(12) 0.016(14) 0.004(14)
C6 0.046(15) 0.024(10) 0.059(16) -0.008(11) -0.006(12) -0.005(10)
C7 0.052(8) 0.054(8) 0.055(8) -0.001(5) 0.001(5) -0.003(5)
C8 0.16(4) 0.09(3) 0.09(3) -0.04(2) 0.02(3) 0.00(3)
C9 0.07(2) 0.13(3) 0.08(2) -0.03(2) 0.031(17) 0.02(2)
C10 0.046(15) 0.047(13) 0.052(15) -0.005(12) 0.000(12) -0.004(11)
C11 0.09(2) 0.061(18) 0.07(2) -0.017(17) -0.006(17) 0.008(17)
C12 0.14(3) 0.06(2) 0.10(3) 0.018(19) -0.03(2) -0.05(2)
C13 0.049(16) 0.053(15) 0.073(18) 0.000(14) 0.008(14) -0.009(13)
C14 0.11(3) 0.08(2) 0.13(3) 0.05(2) 0.07(2) 0.06(2)
C15 0.12(3) 0.058(19) 0.07(2) -0.016(16) 0.009(19) -0.014(19)
C16 0.08(2) 0.064(17) 0.043(15) 0.003(13) -0.003(14) -0.004(15)
C17 0.07(2) 0.13(3) 0.10(3) -0.03(2) -0.04(2) -0.03(2)
C18 0.07(2) 0.12(3) 0.11(3) 0.00(2) 0.02(2) -0.03(2)
C19 0.068(12) 0.061(11) 0.069(12) 0.013(8) 0.008(8) 0.003(8)
C20 0.064(11) 0.065(11) 0.062(11) 0.013(8) 0.009(8) 0.002(8)
S1A 0.059(9) 0.049(9) 0.056(9) 0.030(8) 0.006(8) -0.001(8)
C20A 0.065(14) 0.061(14) 0.063(14) 0.007(9) 0.003(9) -0.001(9)
C19A 0.057(14) 0.054(14) 0.055(14) 0.007(9) 0.004(9) 0.000(9)

loop_
_atom_type_symbol
_atom_type_description
_atom_type_scat_dispersion_real
_atom_type_scat_dispersion_imag
_atom_type_scat_source
C C 0.0033 0.0016 'International Tables Vol C Tables 4.2.6.8 and 6.1.1.4'
H H 0.0000 0.0000 'International Tables Vol C Tables 4.2.6.8 and 6.1.1.4'
Ir Ir -1.4442 7.9887 'International Tables Vol C Tables 4.2.6.8 and 6.1.1.4'
O O 0.0106 0.0060 'International Tables Vol C Tables 4.2.6.8 and 6.1.1.4'
P P 0.1023 0.0942 'International Tables Vol C Tables 4.2.6.8 and 6.1.1.4'
S S 0.1246 0.1234 'International Tables Vol C Tables 4.2.6.8 and 6.1.1.4'

loop_
_geom_angle_atom_site_label_1
_geom_angle_atom_site_label_2
_geom_angle_atom_site_label_3
_geom_angle
_geom_angle_site_symmetry_1
_geom_angle_site_symmetry_3
_geom_angle_publ_flag
P1 Ir1 S1 108.5(3) . . ?
P1 Ir1 P2 158.5(2) . . ?
P1 Ir1 S1A 81.4(9) . . ?
P2 Ir1 S1 93.0(3) . . ?
P2 Ir1 S1A 120.0(9) . . ?
C1 Ir1 S1 171.4(7) . . ?
C1 Ir1 P1 78.8(8) . . ?
C1 Ir1 P2 79.9(8) . . ?
C1 Ir1 S1A 160.0(12) . . ?
C19 S1 Ir1 110.8(14) . . ?
C19 S1 C20 100.4(19) . . ?
C20 S1 Ir1 111.7(12) . . ?
O1 P1 Ir1 106.9(6) . . ?
O1 P1 C7 99.1(11) . . ?
O1 P1 C10 98.0(10) . . ?
C7 P1 Ir1 123.2(9) . . ?
C7 P1 C10 104.6(12) . . ?
C10 P1 Ir1 120.1(8) . . ?
O2 P2 Ir1 106.7(7) . . ?
O2 P2 C13 99.2(11) . . ?
O2 P2 C16 100.8(11) . . ?
C13 P2 Ir1 120.5(9) . . ?
C16 P2 Ir1 120.9(10) . . ?
C16 P2 C13 104.8(13) . . ?
C2 O1 P1 113.4(13) . . ?
C6 O2 P2 113.4(15) . . ?
C2 C1 Ir1 123.1(19) . . ?
C2 C1 C6 117(2) . . ?
C6 C1 Ir1 119.8(18) . . ?
C1 C2 O1 118(2) . . ?
C1 C2 C3 124(2) . . ?
C3 C2 O1 119(2) . . ?
C2 C3 H3 121.5 . . ?
C4 C3 C2 117(2) . . ?
C4 C3 H3 121.5 . . ?
C3 C4 H4 118.4 . . ?
C5 C4 C3 123(2) . . ?
C5 C4 H4 118.4 . . ?
C4 C5 H5 120.7 . . ?
C4 C5 C6 119(3) . . ?
C6 C5 H5 120.7 . . ?
O2 C6 C1 120(2) . . ?
O2 C6 C5 119(2) . . ?
C1 C6 C5 121(2) . . ?
P1 C7 H7 106.8 . . ?
C8 C7 P1 112(2) . . ?
C8 C7 H7 106.8 . . ?
C9 C7 P1 116.0(19) . . ?
C9 C7 H7 106.8 . . ?
C9 C7 C8 108(3) . . ?
C7 C8 H8A 109.5 . . ?
C7 C8 H8B 109.5 . . ?
C7 C8 H8C 109.5 . . ?
H8A C8 H8B 109.5 . . ?
H8A C8 H8C 109.5 . . ?
H8B C8 H8C 109.5 . . ?
C7 C9 H9A 109.5 . . ?
C7 C9 H9B 109.5 . . ?
C7 C9 H9C 109.5 . . ?
H9A C9 H9B 109.5 . . ?
H9A C9 H9C 109.5 . . ?
H9B C9 H9C 109.5 . . ?
P1 C10 H10 108.5 . . ?
C11 C10 P1 109.3(18) . . ?
C11 C10 H10 108.5 . . ?
C12 C10 P1 110.1(18) . . ?
C12 C10 H10 108.5 . . ?
C12 C10 C11 112(2) . . ?
C10 C11 H11A 109.5 . . ?
C10 C11 H11B 109.5 . . ?
C10 C11 H11C 109.5 . . ?
H11A C11 H11B 109.5 . . ?
H11A C11 H11C 109.5 . . ?
H11B C11 H11C 109.5 . . ?
C10 C12 H12A 109.5 . . ?
C10 C12 H12B 109.5 . . ?
C10 C12 H12C 109.5 . . ?
H12A C12 H12B 109.5 . . ?
H12A C12 H12C 109.5 . . ?
H12B C12 H12C 109.5 . . ?
P2 C13 H13 108.1 . . ?
C14 C13 P2 110(2) . . ?
C14 C13 H13 108.1 . . ?
C15 C13 P2 109(2) . . ?
C15 C13 H13 108.1 . . ?
C15 C13 C14 113(3) . . ?
C13 C14 H14A 109.5 . . ?
C13 C14 H14B 109.5 . . ?
C13 C14 H14C 109.5 . . ?
H14A C14 H14B 109.5 . . ?
H14A C14 H14C 109.5 . . ?
H14B C14 H14C 109.5 . . ?
C13 C15 H15A 109.5 . . ?
C13 C15 H15B 109.5 . . ?
C13 C15 H15C 109.5 . . ?
H15A C15 H15B 109.5 . . ?
H15A C15 H15C 109.5 . . ?
H15B C15 H15C 109.5 . . ?
P2 C16 H16 106.2 . . ?
C17 C16 P2 111(2) . . ?
C17 C16 H16 106.2 . . ?
C17 C16 C18 110(3) . . ?
C18 C16 P2 117(2) . . ?
C18 C16 H16 106.2 . . ?
C16 C17 H17A 109.5 . . ?
C16 C17 H17B 109.5 . . ?
C16 C17 H17C 109.5 . . ?
H17A C17 H17B 109.5 . . ?
H17A C17 H17C 109.5 . . ?
H17B C17 H17C 109.5 . . ?
C16 C18 H18A 109.5 . . ?
C16 C18 H18B 109.5 . . ?
C16 C18 H18C 109.5 . . ?
H18A C18 H18B 109.5 . . ?
H18A C18 H18C 109.5 . . ?
H18B C18 H18C 109.5 . . ?
S1 C19 H19A 109.5 . . ?
S1 C19 H19B 109.5 . . ?
S1 C19 H19C 109.5 . . ?
H19A C19 H19B 109.5 . . ?
H19A C19 H19C 109.5 . . ?
H19B C19 H19C 109.5 . . ?
S1 C20 H20A 109.5 . . ?
S1 C20 H20B 109.5 . . ?
S1 C20 H20C 109.5 . . ?
H20A C20 H20B 109.5 . . ?
H20A C20 H20C 109.5 . . ?
H20B C20 H20C 109.5 . . ?
C20A S1A Ir1 105(3) . . ?
C19A S1A Ir1 121(4) . . ?
C19A S1A C20A 101(5) . . ?
S1A C20A H20D 109.5 . . ?
S1A C20A H20E 109.5 . . ?
S1A C20A H20F 109.5 . . ?
H20D C20A H20E 109.5 . . ?
H20D C20A H20F 109.5 . . ?
H20E C20A H20F 109.5 . . ?
S1A C19A H19D 109.5 . . ?
S1A C19A H19E 109.5 . . ?
S1A C19A H19F 109.5 . . ?
H19D C19A H19E 109.5 . . ?
H19D C19A H19F 109.5 . . ?
H19E C19A H19F 109.5 . . ?

loop_
_geom_bond_atom_site_label_1
_geom_bond_atom_site_label_2
_geom_bond_distance
_geom_bond_site_symmetry_2
_geom_bond_publ_flag
Ir1 S1 2.388(7) . ?
Ir1 P1 2.263(8) . ?
Ir1 P2 2.265(7) . ?
Ir1 C1 2.06(2) . ?
Ir1 S1A 2.44(3) . ?
S1 C19 1.849(18) . ?
S1 C20 1.849(18) . ?
P1 O1 1.699(17) . ?
P1 C7 1.80(3) . ?
P1 C10 1.87(2) . ?
P2 O2 1.678(17) . ?
P2 C13 1.84(3) . ?
P2 C16 1.83(3) . ?
O1 C2 1.41(3) . ?
O2 C6 1.39(3) . ?
C1 C2 1.38(3) . ?
C1 C6 1.41(3) . ?
C2 C3 1.40(3) . ?
C3 H3 0.9300 . ?
C3 C4 1.39(4) . ?
C4 H4 0.9300 . ?
C4 C5 1.35(4) . ?
C5 H5 0.9300 . ?
C5 C6 1.44(3) . ?
C7 H7 0.9800 . ?
C7 C8 1.55(4) . ?
C7 C9 1.55(4) . ?
C8 H8A 0.9600 . ?
C8 H8B 0.9600 . ?
C8 H8C 0.9600 . ?
C9 H9A 0.9600 . ?
C9 H9B 0.9600 . ?
C9 H9C 0.9600 . ?
C10 H10 0.9800 . ?
C10 C11 1.53(4) . ?
C10 C12 1.53(4) . ?
C11 H11A 0.9600 . ?
C11 H11B 0.9600 . ?
C11 H11C 0.9600 . ?
C12 H12A 0.9600 . ?
C12 H12B 0.9600 . ?
C12 H12C 0.9600 . ?
C13 H13 0.9800 . ?
C13 C14 1.55(4) . ?
C13 C15 1.55(4) . ?
C14 H14A 0.9600 . ?
C14 H14B 0.9600 . ?
C14 H14C 0.9600 . ?
C15 H15A 0.9600 . ?
C15 H15B 0.9600 . ?
C15 H15C 0.9600 . ?
C16 H16 0.9800 . ?
C16 C17 1.54(4) . ?
C16 C18 1.55(4) . ?
C17 H17A 0.9600 . ?
C17 H17B 0.9600 . ?
C17 H17C 0.9600 . ?
C18 H18A 0.9600 . ?
C18 H18B 0.9600 . ?
C18 H18C 0.9600 . ?
C19 H19A 0.9600 . ?
C19 H19B 0.9600 . ?
C19 H19C 0.9600 . ?
C20 H20A 0.9600 . ?
C20 H20B 0.9600 . ?
C20 H20C 0.9600 . ?
S1A C20A 1.85(2) . ?
S1A C19A 1.84(2) . ?
C20A H20D 0.9600 . ?
C20A H20E 0.9600 . ?
C20A H20F 0.9600 . ?
C19A H19D 0.9600 . ?
C19A H19E 0.9600 . ?
C19A H19F 0.9600 . ?

loop_
_twin_individual_id
_twin_individual_mass_fraction_refined
1 0.930(8)
2 0.070(8)
